data_2011178
loop_
_publ_author_name
'Benmerad, Belkacem'
'Guehria-Laidoudi, Achoura'
'Balegroune, Fadila'
'Birkedal, Henrik'
'Chapuis, Gervais'

_publ_section_title
;
 Polymeric aqua(glutarato)(hydrogen glutarato)lanthanum(III)
 monohydrate
;
_journal_issue 7
_journal_name_full 'Acta Crystallographica Section C'
_journal_page_first 789
_journal_page_last 792
_journal_paper_doi 10.1107/S010827010000500X
_journal_volume 56
_journal_year 2000
_chemical_formula_iupac '[Ln (C5 H7 O4 )(C5 H6 O4 )(H2 O)], H2 O'
_chemical_formula_moiety 'C10 H15 La O9 , H2 O'
_chemical_formula_sum 'C10 H17 La O10'
_chemical_formula_weight 436.15
_chemical_name_systematic
;
 ?
;
_space_group_IT_number 61
_symmetry_cell_setting orthorhombic
_symmetry_space_group_name_Hall '-P 2ac 2ab'
_symmetry_space_group_name_H-M 'P b c a'
_cell_angle_alpha 90.00
_cell_angle_beta 90.00
_cell_angle_gamma 90.00
_cell_formula_units_Z 8
_cell_length_a 16.4027(6)
_cell_length_b 8.76805(19)
_cell_length_c 19.5576(4)
_cell_measurement_reflns_used 10492
_cell_measurement_temperature 293(2)
_cell_measurement_theta_max 27.72
_cell_measurement_theta_min 3.56
_cell_volume 2812.77(13)
_computing_cell_refinement 'KM4RED (KUMA, 1999)'
_computing_data_collection 'KM4CCD (KUMA, 1999)'
_computing_data_reduction
;
KM4RED and XPREP (Siemens 1996a)
;
_computing_molecular_graphics 'XP (Siemens 1996b)'
_computing_structure_refinement 'SHELXL97 (Sheldrick, 1997)'
_computing_structure_solution 'SHELXS97 (Sheldrick, 1997)'
_diffrn_ambient_temperature 293(2)
_diffrn_detector_area_resol_mean 17.13
_diffrn_measured_fraction_theta_full .906
_diffrn_measured_fraction_theta_max .906
_diffrn_measurement_device_type 'KUMA CCD'
_diffrn_measurement_method 'Oscillation method, \f and \w'
_diffrn_radiation_monochromator graphite
_diffrn_radiation_source 'fine-focus sealed tube'
_diffrn_radiation_type MoK\a
_diffrn_radiation_wavelength .71073
_diffrn_reflns_av_R_equivalents .0399
_diffrn_reflns_av_sigmaI/netI .0238
_diffrn_reflns_limit_h_max 18
_diffrn_reflns_limit_h_min -20
_diffrn_reflns_limit_k_max 11
_diffrn_reflns_limit_k_min -11
_diffrn_reflns_limit_l_max 25
_diffrn_reflns_limit_l_min -25
_diffrn_reflns_number 25012
_diffrn_reflns_theta_full 27.72
_diffrn_reflns_theta_max 27.72
_diffrn_reflns_theta_min 3.56
_diffrn_standards_decay_% 0
_exptl_absorpt_coefficient_mu 3.088
_exptl_absorpt_correction_T_max .90550
_exptl_absorpt_correction_T_min .57627
_exptl_absorpt_correction_type gaussian
_exptl_absorpt_process_details 'XPREP (Siemens 1996a)'
_exptl_crystal_colour colourless
_exptl_crystal_density_diffrn 2.060
_exptl_crystal_density_method 'not measured'
_exptl_crystal_description needle
_exptl_crystal_F_000 1712
_exptl_crystal_size_max .27
_exptl_crystal_size_mid .07
_exptl_crystal_size_min .03
_refine_diff_density_max 1.282
_refine_diff_density_min -.711
_refine_ls_extinction_coef .00071(7)
_refine_ls_extinction_method 'SHELXL97 (Sheldrick, 1997)'
_refine_ls_goodness_of_fit_ref 1.188
_refine_ls_hydrogen_treatment mixed
_refine_ls_matrix_type full
_refine_ls_number_parameters 204
_refine_ls_number_reflns 2992
_refine_ls_number_restraints 6
_refine_ls_restrained_S_all 1.187
_refine_ls_R_factor_all .0326
_refine_ls_R_factor_gt .0280
_refine_ls_shift/su_max .002
_refine_ls_shift/su_mean .000
_refine_ls_structure_factor_coef Fsqd
_refine_ls_weighting_details 'calc w = 1/[\s^2^(Fo^2^)+6.3345P] where P=(Fo^2^+2Fc^2^)/3'
_refine_ls_weighting_scheme calc
_refine_ls_wR_factor_ref .0494
_reflns_number_gt 2764
_reflns_number_total 2992
_reflns_threshold_expression I>2\s(I)
_cod_data_source_file sk1364.cif
_cod_data_source_block I
_cod_depositor_comments
;
The following automatic conversions were performed:

'_exptl_absorpt_correction_type' value 'Gaussian' changed to
'gaussian' according to
/home/saulius/struct/CIF-dictionaries/cif_core.dic dictionary named
'cif_core.dic' version 2.4.1 from 2010-06-29.

Automatic conversion script
Id: cif_fix_values 1715 2011-07-08 13:25:40Z adriana 
;
_cod_original_cell_volume 2812.76(13)
_cod_database_code 2011178
_cod_database_fobs_code 2011178

loop_
_symmetry_equiv_pos_as_xyz
'x, y, z'
'-x+1/2, -y, z+1/2'
'-x, y+1/2, -z+1/2'
'x+1/2, -y+1/2, -z'
'-x, -y, -z'
'x-1/2, y, -z-1/2'
'x, -y-1/2, z-1/2'
'-x-1/2, y-1/2, z'

loop_
_atom_site_label
_atom_site_fract_x
_atom_site_fract_y
_atom_site_fract_z
_atom_site_U_iso_or_equiv
_atom_site_adp_type
_atom_site_calc_flag
_atom_site_refinement_flags
_atom_site_occupancy
_atom_site_disorder_assembly
_atom_site_disorder_group
_atom_site_type_symbol
La .230754(11) .760514(17) .394496(7) .01376(7) Uani d . 1 . . La
O11 .23399(14) 1.0345(2) .46554(10) .0195(5) Uani d . 1 . . O
O12 .17251(15) .8376(2) .51232(10) .0239(5) Uani d . 1 . . O
C11 .1999(2) .9710(3) .51675(14) .0166(6) Uani d . 1 . . C
C12 .1943(2) 1.0581(3) .58343(14) .0248(8) Uani d . 1 . . C
H12A .1489 1.1288 .5807 .030 Uiso calc R 1 . . H
H12B .2437 1.1177 .5892 .030 Uiso calc R 1 . . H
C13 .1829(2) .9571(4) .64600(14) .0246(8) Uani d . 1 . . C
H13A .2253 .8799 .6467 .030 Uiso calc R 1 . . H
H13B .1307 .9054 .6429 .030 Uiso calc R 1 . . H
C14 .1862(2) 1.0485(3) .71220(13) .0195(7) Uani d . 1 . . C
H14A .2333 1.1153 .7108 .023 Uiso calc R 1 . . H
H14B .1379 1.1123 .7149 .023 Uiso calc R 1 . . H
C15 .1910(2) .9516(3) .77637(14) .0164(6) Uani d . 1 . . C
O13 .21474(15) 1.0148(2) .83168(10) .0230(5) Uani d . 1 . . O
O14 .17286(15) .8126(2) .77513(10) .0253(5) Uani d . 1 . . O
O21 .10546(15) .9467(2) .36388(11) .0270(5) Uani d . 1 . . O
O22 .14444(16) 1.1725(2) .32364(12) .0328(6) Uani d . 1 . . O
C21 .1013(2) 1.0567(3) .31993(17) .0247(7) Uani d . 1 . . C
C22 .0426(2) 1.0397(4) .26031(18) .0363(9) Uani d . 1 . . C
H22A .0101 1.1317 .2561 .044 Uiso calc R 1 . . H
H22B .0058 .9553 .2693 .044 Uiso calc R 1 . . H
C23 .0878(2) 1.0109(4) .19306(19) .0365(9) Uani d . 1 . . C
H23A .1247 1.0952 .1845 .044 Uiso calc R 1 . . H
H23B .1203 .9191 .1976 .044 Uiso calc R 1 . . H
C24 .0307(3) .9933(4) .1318(2) .0440(11) Uani d . 1 . . C
H24A .0632 .9694 .0917 .053 Uiso calc R 1 . . H
H24B -.0052 .9074 .1401 .053 Uiso calc R 1 . . H
C25 -.0206(2) 1.1311(4) .11615(15) .0240(7) Uani d . 1 . . C
O23 -.08612(15) 1.1213(2) .08452(11) .0270(5) Uani d . 1 . . O
O24 .00798(16) 1.2592(3) .13830(13) .0321(6) Uani d . 1 . . O
H24 -.0278 1.3243 .1368 .048 Uiso calc R 1 . . H
O1W .36246(15) .8280(3) .46230(13) .0309(6) Uani d D 1 . . O
H1W1 .4029(13) .773(3) .463(2) .046 Uiso d D 1 . . H
H1W2 .3799(19) .9119(18) .451(2) .046 Uiso d D 1 . . H
O2W .0009(2) .8518(4) .5362(2) .0719(11) Uani d D 1 . . O
H2W1 -.006(3) .9436(14) .541(3) .108 Uiso d D 1 . . H
H2W2 .0500(8) .840(6) .531(3) .108 Uiso d D 1 . . H

loop_
_atom_site_aniso_label
_atom_site_aniso_U_11
_atom_site_aniso_U_22
_atom_site_aniso_U_33
_atom_site_aniso_U_12
_atom_site_aniso_U_13
_atom_site_aniso_U_23
La .01960(13) .01158(9) .01010(9) .00031(7) -.00017(6) .00052(6)
O11 .0274(14) .0184(10) .0129(9) -.0008(9) .0037(9) .0018(8)
O12 .0360(16) .0189(11) .0169(10) -.0071(10) .0054(10) -.0032(8)
C11 .0184(18) .0178(14) .0135(13) .0027(12) -.0019(12) .0015(11)
C12 .043(2) .0182(15) .0129(13) -.0036(15) .0045(14) -.0004(11)
C13 .039(2) .0204(15) .0142(14) -.0044(15) -.0001(14) -.0002(11)
C14 .027(2) .0186(14) .0126(13) -.0023(13) -.0012(13) .0012(11)
C15 .0180(18) .0192(14) .0119(12) .0032(12) .0001(12) -.0019(11)
O13 .0382(15) .0179(10) .0128(10) .0001(10) -.0068(9) -.0016(8)
O14 .0441(16) .0161(10) .0155(10) -.0040(10) -.0056(10) .0014(8)
O21 .0310(16) .0227(11) .0273(12) -.0043(10) -.0091(10) .0042(9)
O22 .0370(17) .0202(11) .0412(14) -.0069(11) -.0129(12) .0056(10)
C21 .026(2) .0206(15) .0275(16) .0021(14) -.0046(15) .0010(13)
C22 .030(2) .039(2) .040(2) -.0097(17) -.0137(17) .0135(16)
C23 .038(3) .0313(19) .040(2) .0143(17) -.0185(18) -.0067(15)
C24 .057(3) .032(2) .044(2) .017(2) -.024(2) -.0126(16)
C25 .028(2) .0243(16) .0196(15) .0017(14) -.0024(14) -.0003(12)
O23 .0268(15) .0258(12) .0285(12) .0013(10) -.0062(11) -.0027(9)
O24 .0279(15) .0225(12) .0460(15) .0018(11) -.0131(12) -.0037(11)
O1W .0264(15) .0246(12) .0416(14) -.0018(10) -.0033(12) .0069(11)
O2W .037(2) .0488(19) .129(3) -.0110(16) .019(2) -.015(2)

loop_
_atom_type_symbol
_atom_type_description
_atom_type_scat_dispersion_real
_atom_type_scat_dispersion_imag
_atom_type_scat_source
C C .0033 .0016 'International Tables Vol C Tables 4.2.6.8 and 6.1.1.4'
H H .0000 .0000 'International Tables Vol C Tables 4.2.6.8 and 6.1.1.4'
O O .0106 .0060 'International Tables Vol C Tables 4.2.6.8 and 6.1.1.4'
La La -.2871 2.4523 'International Tables Vol C Tables 4.2.6.8 and 6.1.1.4'

loop_
_geom_angle_atom_site_label_1
_geom_angle_atom_site_label_2
_geom_angle_atom_site_label_3
_geom_angle_site_symmetry_1
_geom_angle_site_symmetry_3
_geom_angle
_geom_angle_publ_flag
O11 La O12 . . 48.27(6) yes
O11 La O11 . 8_655 113.91(7) yes
O11 La O12 8_655 . 78.25(7) yes
O11 La O13 . 7_575 174.60(7) ?
O11 La O14 . 7_575 132.05(6) ?
O11 La O13 . 2_574 63.57(6) ?
O11 La O21 . . 66.49(7) ?
O11 La O22 . 8_655 120.71(7) ?
O11 La O23 . 3_545 109.40(7) ?
O11 La O1W . . 62.12(7) ?
O11 La O13 8_655 7_575 64.42(6) ?
O11 La O14 8_655 7_575 112.94(6) ?
O11 La O13 8_655 2_574 145.37(8) ?
O11 La O21 8_655 . 141.68(7) ?
O11 La O22 8_655 8_655 82.98(7) ?
O11 La O23 8_655 3_545 76.07(7) ?
O11 La O1W 8_655 . 72.76(7) ?
O12 La O13 . 7_575 126.79(6) ?
O12 La O14 . 7_575 136.88(8) ?
O12 La O13 . 2_574 111.46(6) ?
O12 La O21 . . 75.97(7) ?
O12 La O22 . 8_655 147.91(8) ?
O12 La O23 . 3_545 70.00(7) ?
O12 La O1W . . 78.06(8) ?
O13 La O14 7_575 7_575 48.76(6) yes
O13 La O21 7_575 . 111.34(7) ?
O13 La O22 7_575 8_655 64.56(7) ?
O13 La O23 7_575 3_545 65.33(7) ?
O13 La O1W 7_575 . 120.79(7) ?
O13 La O13 7_575 2_574 120.95(8) yes
O13 La O14 2_574 7_575 83.29(7) yes
O13 La O21 2_574 . 71.59(7) ?
O13 La O22 2_574 8_655 71.80(7) ?
O13 La O23 2_574 3_545 138.50(7) ?
O13 La O1W 2_574 . 76.90(7) ?
O14 La O21 7_575 . 70.80(7) ?
O14 La O22 7_575 8_655 74.62(8) ?
O14 La O23 7_575 3_545 72.78(7) ?
O14 La O1W 7_575 . 144.73(8) ?
O21 La O22 . 8_655 131.69(7) yes
O21 La O23 . 3_545 68.73(7) ?
O21 La O1W . . 127.51(7) ?
O22 La O23 8_655 3_545 129.89(7) ?
O22 La O1W 8_655 . 71.60(8) ?
O1W La O23 . 3_545 139.01(7) ?
La O11 La 8_665 . 114.47(7) yes
La O13 La 2_575 7_576 116.41(7) yes
O13 La C15 2_574 7_575 100.76(7) ?
O11 La C15 8_655 7_575 89.26(7) ?
O12 La C15 . 7_575 139.38(8) ?
O22 La C15 8_655 7_575 65.19(8) ?
O14 La C15 7_575 7_575 24.16(7) ?
O1W La C15 . 7_575 134.84(8) ?
O21 La C15 . 7_575 92.19(8) ?
O23 La C15 3_545 7_575 69.50(8) ?
O13 La C15 7_575 7_575 24.84(7) ?
O11 La C15 . 7_575 156.20(7) ?
O13 La C11 2_574 . 88.14(7) ?
O11 La C11 8_655 . 94.73(7) ?
O12 La C11 . . 23.83(7) ?
O22 La C11 8_655 . 136.71(8) ?
O14 La C11 7_575 . 142.10(8) ?
O1W La C11 . . 66.57(8) ?
O21 La C11 . . 71.46(7) ?
O23 La C11 3_545 . 90.50(8) ?
O13 La C11 7_575 . 150.59(7) ?
O11 La C11 . . 24.60(7) ?
C15 La C11 7_575 . 158.05(9) ?
C11 O11 La . 8_665 152.65(18) ?
C11 O11 La . . 90.41(16) ?
C11 O12 La . . 99.96(17) ?
O12 C11 La . . 56.22(14) ?
O11 C11 La . . 65.00(14) ?
C12 C11 La . . 170.6(2) ?
O12 C11 O11 . . 120.6(3) yes
O12 C11 C12 . . 120.5(3) ?
O11 C11 C12 . . 118.9(3) ?
C11 C12 C13 . . 114.0(2) ?
C11 C12 H12A . . 108.8 ?
C13 C12 H12A . . 108.8 ?
C11 C12 H12B . . 108.8 ?
C13 C12 H12B . . 108.8 ?
H12A C12 H12B . . 107.7 ?
C12 C13 C14 . . 111.9(2) ?
C12 C13 H13A . . 109.2 ?
C14 C13 H13A . . 109.2 ?
C12 C13 H13B . . 109.2 ?
C14 C13 H13B . . 109.2 ?
H13A C13 H13B . . 107.9 ?
C13 C14 C15 . . 114.2(2) ?
C15 C14 H14A . . 108.7 ?
C13 C14 H14A . . 108.7 ?
C15 C14 H14B . . 108.7 ?
C13 C14 H14B . . 108.7 ?
H14A C14 H14B . . 107.6 ?
O14 C15 O13 . . 120.7(3) yes
O14 C15 C14 . . 121.0(2) ?
O13 C15 C14 . . 118.3(2) ?
O14 C15 La . 7_576 58.04(14) ?
O13 C15 La . 7_576 63.59(14) ?
C14 C15 La . 7_576 169.5(2) ?
C15 O13 La . 2_575 150.68(19) ?
C15 O13 La . 7_576 91.57(16) ?
C15 O14 La . 7_576 97.79(17) ?
C21 O21 La . . 129.8(2) ?
C21 O22 La . 8_665 136.6(2) ?
O22 C21 O21 . . 122.8(3) yes
O22 C21 C22 . . 119.1(3) ?
O21 C21 C22 . . 118.0(3) ?
C21 C22 C23 . . 111.6(3) ?
C21 C22 H22A . . 109.3 ?
C23 C22 H22A . . 109.3 ?
C21 C22 H22B . . 109.3 ?
C23 C22 H22B . . 109.3 ?
H22A C22 H22B . . 108.0 ?
C22 C23 C24 . . 113.2(3) ?
C24 C23 H23A . . 108.9 ?
C22 C23 H23A . . 108.9 ?
C24 C23 H23B . . 108.9 ?
C22 C23 H23B . . 108.9 ?
H23A C23 H23B . . 107.7 ?
C23 C24 C25 . . 114.9(3) ?
C25 C24 H24A . . 108.5 ?
C23 C24 H24A . . 108.5 ?
C25 C24 H24B . . 108.5 ?
C23 C24 H24B . . 108.5 ?
H24A C24 H24B . . 107.5 ?
O23 C25 O24 . . 122.8(3) yes
O23 C25 C24 . . 122.0(3) ?
O24 C25 C24 . . 115.2(3) ?
C25 O23 La . 3 130.8(2) ?
C25 O24 H24 . . 109.5 ?
La O1W H1W1 . . 123(3) ?
La O1W H1W2 . . 111(3) ?
H1W1 O1W H1W2 . . 104.5(13) ?
H2W1 O2W H2W2 . . 105.3(14) ?

loop_
_geom_bond_atom_site_label_1
_geom_bond_atom_site_label_2
_geom_bond_site_symmetry_2
_geom_bond_distance
_geom_bond_publ_flag
La O11 . 2.776(2) yes
La O12 . 2.584(2) yes
La O11 8_655 2.4884(19) yes
La O13 7_575 2.721(2) yes
La O14 7_575 2.601(2) yes
La O13 2_574 2.488(2) yes
La O21 . 2.692(2) yes
La O22 8_655 2.590(2) yes
La O23 3_545 2.699(2) yes
La O1W . 2.603(3) yes
La C15 7_575 3.037(3) ?
La C11 . 3.063(3) ?
C11 O11 . 1.275(3) yes
C11 O12 . 1.256(3) yes
C11 C12 . 1.514(4) yes
C12 C13 . 1.522(4) yes
C12 H12A . .9700 ?
C12 H12B . .9700 ?
C13 C14 . 1.524(4) yes
C13 H13A . .9700 ?
C13 H13B . .9700 ?
C14 C15 . 1.517(4) yes
C14 H14A . .9700 ?
C14 H14B . .9700 ?
C15 O13 . 1.276(3) yes
C15 O14 . 1.255(3) yes
C15 La 7_576 3.037(3) ?
O13 La 2_575 2.488(2) ?
O13 La 7_576 2.721(2) ?
O14 La 7_576 2.601(2) ?
C21 O21 . 1.293(4) yes
C21 O22 . 1.240(4) yes
O22 La 8_665 2.590(2) ?
C21 C22 . 1.520(5) yes
C22 C23 . 1.531(5) yes
C22 H22A . .9700 ?
C22 H22B . .9700 ?
C23 C24 . 1.528(5) yes
C23 H23A . .9700 ?
C23 H23B . .9700 ?
C24 C25 . 1.504(5) yes
C24 H24A . .9700 ?
C24 H24B . .9700 ?
C25 O23 . 1.242(4) yes
C25 O24 . 1.292(4) yes
O23 La 3 2.699(2) ?
O24 H24 . .8200 ?
O1W H1W1 . .821(5) ?
O1W H1W2 . .820(5) ?
O2W H2W1 . .818(5) ?
O2W H2W2 . .819(5) ?

loop_
_geom_hbond_atom_site_label_D
_geom_hbond_atom_site_label_H
_geom_hbond_atom_site_label_A
_geom_hbond_site_symmetry_A
_geom_hbond_distance_DH
_geom_hbond_distance_HA
_geom_hbond_distance_DA
_geom_hbond_angle_DHA
O1W H1W2 O23 6_656 .820(5) 2.040(7) 2.857(3) 174(4)
O1W H1W1 O2W 4_566 .821(5) 1.944(7) 2.764(4) 178(3)
O2W H2W1 O2W 5_576 .818(5) 2.35(4) 2.960(8) 132(5)
O2W H2W2 O12 . .819(5) 2.042(11) 2.856(4) 173(6)
O24 H24 O21 3 .82 1.67 2.484(3) 175.7

loop_
_geom_torsion_atom_site_label_1
_geom_torsion_atom_site_label_2
_geom_torsion_atom_site_label_3
_geom_torsion_atom_site_label_4
_geom_torsion
_geom_torsion_publ_flag
O11 C11 C12 C13 -158.3(3) yes
O12 C11 C12 C13 20.7(5) yes
C11 C12 C13 C14 174.3(3) yes
C12 C13 C14 C15 -169.2(3) yes
O13 C15 C14 C13 162.2(3) yes
O14 C15 C14 C13 -17.1(5) yes
O11 C11 C15 O13 9.9(5) yes
O11 C11 C15 O14 -148.3(4) yes
O12 C11 C15 O13 165.5(4) yes
O12 C11 C15 O14 7.4(3) yes
O21 C21 C22 C23 -107.7(4) yes
O22 C21 C22 C23 70.5(4) yes
C21 C22 C23 C24 -179.9(3) yes
C22 C23 C24 C25 61.7(5) yes
O23 C25 C24 C23 -156.1(4) yes
O24 C25 C24 C23 23.4(5) yes
O21 C21 C25 O23 49.8(5) yes
O21 C21 C25 O24 169.5(4) yes
O22 C21 C25 O23 -138.5(4) yes
O22 C21 C25 O24 -18.8(3) yes
